data_4063400
loop_
_publ_author_name
'Braunschweig, Holger'
'D\"orfler, Rainer'
'Gruss, Katrin'
'K\"ohler, Julia'
'Radacki, Krzysztof'

_publ_section_title
;
 Insertion vs Ligand Exchange: Reactivity of DistannaAnsaHalf-Sandwich
 Complexes of Molybdenum and Tungsten toward Isocyanide and Phosphine
 Complexes of Nickel and Palladium
;
_journal_issue 2
_journal_name_full Organometallics
_journal_page_first 305
_journal_page_last 312
_journal_paper_doi 10.1021/om101049d
_journal_volume 30
_journal_year 2011
_chemical_formula_moiety 'C29 H55 O2 P Sn2 W'
_chemical_formula_sum 'C29 H55 O2 P Sn2 W'
_chemical_formula_weight 887.93
_chemical_name_common
;
?
;
_chemical_name_systematic
; 
?
;
_space_group_IT_number 14
_symmetry_cell_setting monoclinic
_symmetry_space_group_name_Hall '-P 2ybc'
_symmetry_space_group_name_H-M 'P 1 21/c 1'
_atom_sites_solution_hydrogens geom
_atom_sites_solution_primary direct
_atom_sites_solution_secondary difmap
_audit_creation_method SHELXL-97
_cell_angle_alpha 90.00
_cell_angle_beta 93.124(2)
_cell_angle_gamma 90.00
_cell_formula_units_Z 4
_cell_length_a 18.1230(19)
_cell_length_b 11.6141(12)
_cell_length_c 16.1766(17)
_cell_measurement_reflns_used 7882
_cell_measurement_temperature 173(2)
_cell_measurement_theta_max 26.20
_cell_measurement_theta_min 2.25
_cell_volume 3399.8(6)
_computing_cell_refinement 'Saint-NT v. 7.23'
_computing_data_collection 'Smart-NT v. 5.63'
_computing_data_reduction 'Saint-NT v. 7.23'
_computing_molecular_graphics 'XP in ShelxTL-97'
_computing_publication_material 'XP in ShelxTL-97'
_computing_structure_refinement 'SHELXL-97 (Sheldrick, 1997)'
_computing_structure_solution 'SHELXS-97 (Sheldrick, 1990)'
_diffrn_ambient_temperature 173(2)
_diffrn_measured_fraction_theta_full 1.000
_diffrn_measured_fraction_theta_max 0.996
_diffrn_measurement_device_type 'CCD area detector'
_diffrn_measurement_method 'phi and omega scans'
_diffrn_radiation_monochromator graphite
_diffrn_radiation_source 'sealed tube'
_diffrn_radiation_type MoK\a
_diffrn_radiation_wavelength 0.71073
_diffrn_reflns_av_R_equivalents 0.0367
_diffrn_reflns_av_sigmaI/netI 0.0162
_diffrn_reflns_limit_h_max 22
_diffrn_reflns_limit_h_min -22
_diffrn_reflns_limit_k_max 14
_diffrn_reflns_limit_k_min -14
_diffrn_reflns_limit_l_max 20
_diffrn_reflns_limit_l_min -20
_diffrn_reflns_number 76286
_diffrn_reflns_theta_full 26.00
_diffrn_reflns_theta_max 26.23
_diffrn_reflns_theta_min 2.08
_exptl_absorpt_coefficient_mu 4.902
_exptl_absorpt_correction_T_max 0.907
_exptl_absorpt_correction_T_min 0.4821612
_exptl_absorpt_correction_type multi-scan
_exptl_absorpt_process_details 'SadAbs-2008/1 (Bruker, 2008)'
_exptl_crystal_colour yellow
_exptl_crystal_density_diffrn 1.735
_exptl_crystal_density_method 'not measured'
_exptl_crystal_description plate
_exptl_crystal_F_000 1736
_exptl_crystal_size_max 0.47
_exptl_crystal_size_mid 0.08
_exptl_crystal_size_min 0.02
_refine_diff_density_max 1.018
_refine_diff_density_min -0.410
_refine_diff_density_rms 0.080
_refine_ls_extinction_method none
_refine_ls_goodness_of_fit_ref 1.061
_refine_ls_hydrogen_treatment constr
_refine_ls_matrix_type full
_refine_ls_number_parameters 366
_refine_ls_number_reflns 6841
_refine_ls_number_restraints 85
_refine_ls_restrained_S_all 1.077
_refine_ls_R_factor_all 0.0219
_refine_ls_R_factor_gt 0.0191
_refine_ls_shift/su_max 0.025
_refine_ls_shift/su_mean 0.001
_refine_ls_structure_factor_coef Fsqd
_refine_ls_weighting_details 'calc w=1/[\s^2^(Fo^2^)+(0.0247P)^2^+2.3662P] where P=(Fo^2^+2Fc^2^)/3'
_refine_ls_weighting_scheme calc
_refine_ls_wR_factor_gt 0.0457
_refine_ls_wR_factor_ref 0.0472
_reflns_number_gt 6335
_reflns_number_total 6841
_reflns_threshold_expression >2sigma(I)
_cod_data_source_file om101049d_si_001.cif
_cod_data_source_block 10
_cod_depositor_comments
;
The following automatic conversions were performed:

'_symmetry_cell_setting' value 'Monoclinic' changed to 'monoclinic'
according to the built-in table from CIF Core dictionary named
'cif_core.dic' version 2.4.1 from 2010-06-29.

Automatic conversion script
Id: cif_fix_values 1646 2011-03-28 12:23:43Z adriana 
;
_cod_original_sg_symbol_Hall '-P 2ybc '
_cod_original_sg_symbol_H-M P2(1)/c
_cod_database_code 4063400

loop_
_symmetry_equiv_pos_as_xyz
'x, y, z'
'-x, y+1/2, -z+1/2'
'-x, -y, -z'
'x, -y-1/2, z-1/2'

loop_
_atom_site_label
_atom_site_type_symbol
_atom_site_fract_x
_atom_site_fract_y
_atom_site_fract_z
_atom_site_U_iso_or_equiv
_atom_site_adp_type
_atom_site_occupancy
_atom_site_symmetry_multiplicity
_atom_site_calc_flag
_atom_site_refinement_flags
_atom_site_disorder_assembly
_atom_site_disorder_group
C1 C 0.31800(11) 0.77718(17) 0.17315(13) 0.0325(5) Uani 1 1 d . . .
H1A H 0.3540 0.7604 0.1300 0.039 Uiso 1 1 calc R . .
C2 C 0.31610(11) 0.71950(17) 0.25187(12) 0.0291(5) Uani 1 1 d . . .
C3 C 0.26317(12) 0.78060(18) 0.29636(13) 0.0354(5) Uani 1 1 d . . .
H3A H 0.2513 0.7651 0.3550 0.042 Uiso 1 1 calc R . .
C4 C 0.23332(12) 0.87073(19) 0.24693(14) 0.0408(6) Uani 1 1 d . . .
H4A H 0.1976 0.9299 0.2651 0.049 Uiso 1 1 calc R . .
C5 C 0.26743(12) 0.87088(18) 0.17087(14) 0.0386(5) Uani 1 1 d . . .
H5A H 0.2615 0.9307 0.1265 0.046 Uiso 1 1 calc R . .
C6 C 0.14420(12) 0.5835(2) 0.23510(14) 0.0385(5) Uani 1 1 d . . .
C7 C 0.17708(12) 0.6637(2) 0.06124(13) 0.0391(5) Uani 1 1 d . . .
C8 C 0.35359(13) 0.50695(19) 0.40283(13) 0.0376(5) Uani 1 1 d . . .
C9 C 0.27081(14) 0.5046(2) 0.41534(15) 0.0541(7) Uani 1 1 d . . .
H9A H 0.2624 0.4798 0.4720 0.081 Uiso 1 1 calc R . .
H9B H 0.2466 0.4506 0.3760 0.081 Uiso 1 1 calc R . .
H9C H 0.2502 0.5818 0.4061 0.081 Uiso 1 1 calc R . .
C10 C 0.39023(16) 0.5944(2) 0.46250(14) 0.0535(7) Uani 1 1 d . . .
H10A H 0.3789 0.5749 0.5194 0.080 Uiso 1 1 calc R . .
H10B H 0.3714 0.6716 0.4490 0.080 Uiso 1 1 calc R . .
H10C H 0.4439 0.5927 0.4575 0.080 Uiso 1 1 calc R . .
C11 C 0.38594(15) 0.3882(2) 0.42076(15) 0.0508(7) Uani 1 1 d . . .
H11A H 0.3775 0.3668 0.4781 0.076 Uiso 1 1 calc R . .
H11B H 0.4391 0.3895 0.4127 0.076 Uiso 1 1 calc R . .
H11C H 0.3620 0.3319 0.3830 0.076 Uiso 1 1 calc R . .
C12 C 0.49226(11) 0.60893(19) 0.26861(13) 0.0360(5) Uani 1 1 d . . .
C13 C 0.50109(14) 0.7280(2) 0.30762(19) 0.0541(7) Uani 1 1 d . . .
H13A H 0.5504 0.7581 0.2980 0.081 Uiso 1 1 calc R . .
H13B H 0.4950 0.7225 0.3673 0.081 Uiso 1 1 calc R . .
H13C H 0.4636 0.7800 0.2826 0.081 Uiso 1 1 calc R . .
C14 C 0.54335(14) 0.5246(2) 0.3168(2) 0.0621(8) Uani 1 1 d . . .
H14A H 0.5949 0.5482 0.3121 0.093 Uiso 1 1 calc R . .
H14B H 0.5363 0.4470 0.2940 0.093 Uiso 1 1 calc R . .
H14C H 0.5316 0.5246 0.3752 0.093 Uiso 1 1 calc R . .
C15 C 0.51251(15) 0.6164(3) 0.17954(17) 0.0800(11) Uani 1 1 d . . .
H15A H 0.5641 0.6411 0.1774 0.120 Uiso 1 1 calc R . .
H15B H 0.4803 0.6723 0.1500 0.120 Uiso 1 1 calc R . .
H15C H 0.5064 0.5406 0.1534 0.120 Uiso 1 1 calc R . .
C16 C 0.32833(12) 0.47543(18) 0.02172(12) 0.0349(5) Uani 1 1 d . . .
C17 C 0.35395(13) 0.5945(2) -0.00319(14) 0.0423(6) Uani 1 1 d . . .
H17A H 0.3762 0.5900 -0.0569 0.063 Uiso 1 1 calc R . .
H17B H 0.3906 0.6233 0.0386 0.063 Uiso 1 1 calc R . .
H17C H 0.3115 0.6469 -0.0072 0.063 Uiso 1 1 calc R . .
C18 C 0.39601(12) 0.3969(2) 0.03248(14) 0.0423(6) Uani 1 1 d . . .
H18A H 0.4215 0.3942 -0.0194 0.063 Uiso 1 1 calc R . .
H18B H 0.3802 0.3191 0.0469 0.063 Uiso 1 1 calc R . .
H18C H 0.4297 0.4270 0.0768 0.063 Uiso 1 1 calc R . .
C19 C 0.27503(14) 0.4282(2) -0.04715(14) 0.0503(7) Uani 1 1 d . . .
H19A H 0.2999 0.4265 -0.0995 0.075 Uiso 1 1 calc R . .
H19B H 0.2314 0.4778 -0.0531 0.075 Uiso 1 1 calc R . .
H19C H 0.2599 0.3500 -0.0328 0.075 Uiso 1 1 calc R . .
C20 C 0.21902(13) 0.31398(18) 0.15924(16) 0.0416(6) Uani 1 1 d . . .
C21 C 0.20972(18) 0.2873(2) 0.24988(19) 0.0640(8) Uani 1 1 d . . .
H21A H 0.1865 0.2116 0.2548 0.096 Uiso 1 1 calc R . .
H21B H 0.1785 0.3462 0.2736 0.096 Uiso 1 1 calc R . .
H21C H 0.2583 0.2868 0.2797 0.096 Uiso 1 1 calc R . .
C22 C 0.14302(14) 0.3196(2) 0.11299(19) 0.0561(8) Uani 1 1 d . . .
H22A H 0.1190 0.2442 0.1153 0.084 Uiso 1 1 calc R . .
H22B H 0.1490 0.3407 0.0551 0.084 Uiso 1 1 calc R . .
H22C H 0.1125 0.3774 0.1390 0.084 Uiso 1 1 calc R . .
C23 C 0.26425(15) 0.2174(2) 0.1222(2) 0.0588(8) Uani 1 1 d . . .
H23A H 0.2393 0.1435 0.1296 0.088 Uiso 1 1 calc R . .
H23B H 0.3135 0.2150 0.1503 0.088 Uiso 1 1 calc R . .
H23C H 0.2689 0.2318 0.0630 0.088 Uiso 1 1 calc R . .
O1 O 0.10926(10) 0.52187(16) 0.27453(12) 0.0570(5) Uani 1 1 d . . .
O2 O 0.16393(10) 0.65106(19) -0.00972(10) 0.0658(6) Uani 1 1 d . . .
Sn1 Sn 0.374494(7) 0.557094(11) 0.274403(8) 0.02685(3) Uani 1 1 d . . .
Sn2 Sn 0.274154(7) 0.484486(11) 0.143004(8) 0.02752(3) Uani 1 1 d . . .
W1 W 0.201285(4) 0.697356(7) 0.177498(5) 0.02712(2) Uani 1 1 d . A .
P1 P 0.07746(3) 0.78148(5) 0.16146(4) 0.04084(15) Uani 1 1 d D . .
C31 C 0.01971(15) 0.7819(4) 0.25120(15) 0.0506(11) Uani 0.670(4) 1 d PDU A 1
H31A H -0.0258 0.8266 0.2371 0.061 Uiso 0.670(4) 1 calc PR A 1
H31B H 0.0048 0.7019 0.2630 0.061 Uiso 0.670(4) 1 calc PR A 1
C32 C 0.0583(2) 0.8331(5) 0.32930(19) 0.0790(16) Uani 0.670(4) 1 d PDU A 1
H32A H 0.0246 0.8310 0.3747 0.119 Uiso 0.670(4) 1 calc PR A 1
H32B H 0.0723 0.9130 0.3186 0.119 Uiso 0.670(4) 1 calc PR A 1
H32C H 0.1027 0.7881 0.3446 0.119 Uiso 0.670(4) 1 calc PR A 1
C31B C 0.0416(3) 0.8386(4) 0.25723(19) 0.050(2) Uani 0.330(4) 1 d PDU A 2
H31C H 0.0697 0.9092 0.2728 0.060 Uiso 0.330(4) 1 calc PR A 2
H31D H -0.0105 0.8616 0.2454 0.060 Uiso 0.330(4) 1 calc PR A 2
C32B C 0.0447(4) 0.7576(5) 0.3319(3) 0.058(2) Uani 0.330(4) 1 d PDU A 2
H32D H 0.0246 0.7969 0.3794 0.087 Uiso 0.330(4) 1 calc PR A 2
H32E H 0.0961 0.7356 0.3456 0.087 Uiso 0.330(4) 1 calc PR A 2
H32F H 0.0154 0.6885 0.3185 0.087 Uiso 0.330(4) 1 calc PR A 2
C41 C 0.07190(16) 0.9304(2) 0.12237(16) 0.0694(9) Uani 1 1 d DU A .
H41A H 0.0202 0.9571 0.1245 0.083 Uiso 1 1 calc R . .
H41B H 0.1028 0.9800 0.1600 0.083 Uiso 1 1 calc R . .
C42 C 0.09630(18) 0.9468(3) 0.03479(18) 0.0957(12) Uani 1 1 d DU . .
H42A H 0.0918 1.0283 0.0194 0.143 Uiso 1 1 calc R A .
H42B H 0.0650 0.9004 -0.0036 0.143 Uiso 1 1 calc R . .
H42C H 0.1479 0.9225 0.0320 0.143 Uiso 1 1 calc R . .
C51 C 0.01059(17) 0.7211(2) 0.0833(2) 0.0549(11) Uani 0.684(4) 1 d PDU A 1
H51A H -0.0359 0.7658 0.0843 0.066 Uiso 0.684(4) 1 calc PR A 1
H51B H 0.0304 0.7316 0.0279 0.066 Uiso 0.684(4) 1 calc PR A 1
C52 C -0.0075(3) 0.5936(3) 0.0945(3) 0.0885(17) Uani 0.684(4) 1 d PDU A 1
H52A H -0.0437 0.5692 0.0508 0.133 Uiso 0.684(4) 1 calc PR A 1
H52B H -0.0281 0.5820 0.1487 0.133 Uiso 0.684(4) 1 calc PR A 1
H52C H 0.0377 0.5478 0.0913 0.133 Uiso 0.684(4) 1 calc PR A 1
C51B C 0.00884(19) 0.6765(4) 0.1211(6) 0.068(3) Uani 0.316(4) 1 d PDU A 2
H51C H 0.0255 0.6445 0.0686 0.082 Uiso 0.316(4) 1 calc PR A 2
H51D H 0.0064 0.6122 0.1611 0.082 Uiso 0.316(4) 1 calc PR A 2
C52B C -0.0692(2) 0.7271(8) 0.1055(7) 0.095(4) Uani 0.316(4) 1 d PDU A 2
H52D H -0.1026 0.6672 0.0828 0.142 Uiso 0.316(4) 1 calc PR A 2
H52E H -0.0675 0.7908 0.0659 0.142 Uiso 0.316(4) 1 calc PR A 2
H52F H -0.0873 0.7556 0.1577 0.142 Uiso 0.316(4) 1 calc PR A 2

loop_
_atom_site_aniso_label
_atom_site_aniso_U_11
_atom_site_aniso_U_22
_atom_site_aniso_U_33
_atom_site_aniso_U_23
_atom_site_aniso_U_13
_atom_site_aniso_U_12
C1 0.0314(10) 0.0266(9) 0.0392(11) 0.0033(8) -0.0005(9) -0.0029(8)
C2 0.0267(9) 0.0277(9) 0.0319(10) -0.0017(8) -0.0060(8) -0.0012(8)
C3 0.0386(11) 0.0351(11) 0.0321(10) -0.0101(9) -0.0022(9) 0.0015(9)
C4 0.0384(11) 0.0288(10) 0.0539(13) -0.0112(10) -0.0096(10) 0.0083(9)
C5 0.0418(11) 0.0234(10) 0.0493(12) 0.0043(9) -0.0098(10) 0.0005(9)
C6 0.0316(10) 0.0414(12) 0.0420(12) -0.0002(10) -0.0008(9) 0.0002(9)
C7 0.0342(10) 0.0507(12) 0.0318(11) -0.0048(10) -0.0038(9) 0.0141(10)
C8 0.0491(12) 0.0361(11) 0.0272(10) 0.0053(8) -0.0002(9) 0.0064(10)
C9 0.0577(14) 0.0637(16) 0.0426(13) 0.0129(12) 0.0166(11) 0.0050(13)
C10 0.0779(17) 0.0490(14) 0.0327(12) -0.0041(11) -0.0041(12) 0.0044(13)
C11 0.0682(16) 0.0381(12) 0.0460(13) 0.0130(10) 0.0030(12) 0.0051(12)
C12 0.0287(10) 0.0375(11) 0.0411(11) -0.0019(9) -0.0030(9) -0.0010(9)
C13 0.0434(13) 0.0360(12) 0.0821(19) -0.0028(13) -0.0050(13) -0.0067(11)
C14 0.0341(12) 0.0465(14) 0.104(2) -0.0017(15) -0.0117(14) 0.0078(11)
C15 0.0466(14) 0.143(3) 0.0512(15) -0.0114(18) 0.0127(12) -0.0388(17)
C16 0.0400(11) 0.0360(11) 0.0286(10) -0.0047(8) 0.0021(9) 0.0068(9)
C17 0.0507(12) 0.0412(12) 0.0358(11) 0.0027(10) 0.0107(10) 0.0050(10)
C18 0.0446(12) 0.0391(12) 0.0436(12) -0.0063(10) 0.0066(10) 0.0082(10)
C19 0.0586(15) 0.0529(14) 0.0382(12) -0.0127(11) -0.0076(11) 0.0074(12)
C20 0.0382(11) 0.0258(10) 0.0605(14) -0.0006(10) 0.0000(11) -0.0053(9)
C21 0.0777(19) 0.0433(14) 0.0714(18) 0.0129(13) 0.0079(15) -0.0142(13)
C22 0.0389(13) 0.0459(14) 0.0829(19) -0.0113(13) -0.0020(13) -0.0100(11)
C23 0.0525(15) 0.0282(11) 0.096(2) -0.0035(13) 0.0038(15) 0.0011(11)
O1 0.0473(9) 0.0569(10) 0.0677(11) 0.0147(9) 0.0111(8) -0.0118(8)
O2 0.0642(11) 0.0944(14) 0.0373(9) -0.0135(9) -0.0118(8) 0.0329(10)
Sn1 0.02738(6) 0.02608(6) 0.02688(6) 0.00269(5) -0.00037(5) 0.00165(5)
Sn2 0.02944(6) 0.02264(6) 0.03028(6) -0.00076(5) -0.00011(5) -0.00045(5)
W1 0.02710(4) 0.02681(4) 0.02718(4) -0.00067(3) -0.00101(3) 0.00296(3)
P1 0.0329(3) 0.0527(3) 0.0369(3) -0.0008(3) 0.0005(2) 0.0126(3)
C31 0.0316(17) 0.075(3) 0.0459(19) 0.0061(18) 0.0089(15) 0.0131(17)
C32 0.056(2) 0.132(4) 0.050(2) -0.026(3) 0.0073(19) 0.015(3)
C31B 0.045(4) 0.049(4) 0.056(4) -0.005(3) 0.013(3) 0.017(3)
C32B 0.043(4) 0.078(5) 0.053(4) -0.019(4) 0.005(3) 0.019(4)
C41 0.0566(15) 0.0717(18) 0.0784(19) 0.0131(15) -0.0102(14) 0.0251(14)
C42 0.070(2) 0.116(2) 0.102(2) 0.056(2) 0.0068(18) 0.0258(19)
C51 0.0358(18) 0.060(2) 0.067(2) -0.0031(19) -0.0089(17) 0.0024(17)
C52 0.077(3) 0.074(3) 0.110(4) 0.003(3) -0.036(3) -0.020(2)
C51B 0.044(4) 0.072(5) 0.087(6) -0.001(5) -0.005(4) 0.004(4)
C52B 0.070(5) 0.117(7) 0.097(6) 0.004(5) -0.002(5) 0.009(5)

loop_
_atom_type_symbol
_atom_type_description
_atom_type_scat_dispersion_real
_atom_type_scat_dispersion_imag
_atom_type_scat_source
C C 0.0033 0.0016 'International Tables Vol C Tables 4.2.6.8 and 6.1.1.4'
H H 0.0000 0.0000 'International Tables Vol C Tables 4.2.6.8 and 6.1.1.4'
O O 0.0106 0.0060 'International Tables Vol C Tables 4.2.6.8 and 6.1.1.4'
P P 0.1023 0.0942 'International Tables Vol C Tables 4.2.6.8 and 6.1.1.4'
Sn Sn -0.6537 1.4246 'International Tables Vol C Tables 4.2.6.8 and 6.1.1.4'
W W -0.8490 6.8722 'International Tables Vol C Tables 4.2.6.8 and 6.1.1.4'

loop_
_geom_angle_atom_site_label_1
_geom_angle_atom_site_label_2
_geom_angle_atom_site_label_3
_geom_angle
_geom_angle_site_symmetry_1
_geom_angle_site_symmetry_3
_geom_angle_publ_flag
C5 C1 C2 109.41(19) . . ?
C5 C1 W1 73.65(12) . . ?
C2 C1 W1 73.80(11) . . ?
C5 C1 H1A 125.1 . . ?
C2 C1 H1A 125.1 . . ?
W1 C1 H1A 125.1 . . ?
C3 C2 C1 105.36(17) . . ?
C3 C2 Sn1 132.97(15) . . ?
C1 C2 Sn1 120.95(14) . . ?
C3 C2 W1 73.24(11) . . ?
C1 C2 W1 70.31(11) . . ?
Sn1 C2 W1 113.37(8) . . ?
C4 C3 C2 109.46(19) . . ?
C4 C3 W1 72.14(12) . . ?
C2 C3 W1 71.88(11) . . ?
C4 C3 H3A 125.2 . . ?
C2 C3 H3A 125.2 . . ?
W1 C3 H3A 125.2 . . ?
C5 C4 C3 108.92(19) . . ?
C5 C4 W1 72.15(12) . . ?
C3 C4 W1 73.33(12) . . ?
C5 C4 H4A 125.4 . . ?
C3 C4 H4A 125.4 . . ?
W1 C4 H4A 125.4 . . ?
C4 C5 C1 106.83(19) . . ?
C4 C5 W1 73.11(13) . . ?
C1 C5 W1 70.86(12) . . ?
C4 C5 H5A 126.4 . . ?
C1 C5 H5A 126.4 . . ?
W1 C5 H5A 126.4 . . ?
O1 C6 W1 174.5(2) . . ?
O2 C7 W1 175.4(2) . . ?
C11 C8 C9 109.3(2) . . ?
C11 C8 C10 109.42(19) . . ?
C9 C8 C10 109.0(2) . . ?
C11 C8 Sn1 109.53(15) . . ?
C9 C8 Sn1 110.47(15) . . ?
C10 C8 Sn1 109.15(15) . . ?
C8 C9 H9A 109.5 . . ?
C8 C9 H9B 109.5 . . ?
H9A C9 H9B 109.5 . . ?
C8 C9 H9C 109.5 . . ?
H9A C9 H9C 109.5 . . ?
H9B C9 H9C 109.5 . . ?
C8 C10 H10A 109.5 . . ?
C8 C10 H10B 109.5 . . ?
H10A C10 H10B 109.5 . . ?
C8 C10 H10C 109.5 . . ?
H10A C10 H10C 109.5 . . ?
H10B C10 H10C 109.5 . . ?
C8 C11 H11A 109.5 . . ?
C8 C11 H11B 109.5 . . ?
H11A C11 H11B 109.5 . . ?
C8 C11 H11C 109.5 . . ?
H11A C11 H11C 109.5 . . ?
H11B C11 H11C 109.5 . . ?
C15 C12 C13 108.5(2) . . ?
C15 C12 C14 110.6(2) . . ?
C13 C12 C14 108.8(2) . . ?
C15 C12 Sn1 109.86(15) . . ?
C13 C12 Sn1 107.90(15) . . ?
C14 C12 Sn1 111.11(15) . . ?
C12 C13 H13A 109.5 . . ?
C12 C13 H13B 109.5 . . ?
H13A C13 H13B 109.5 . . ?
C12 C13 H13C 109.5 . . ?
H13A C13 H13C 109.5 . . ?
H13B C13 H13C 109.5 . . ?
C12 C14 H14A 109.5 . . ?
C12 C14 H14B 109.5 . . ?
H14A C14 H14B 109.5 . . ?
C12 C14 H14C 109.5 . . ?
H14A C14 H14C 109.5 . . ?
H14B C14 H14C 109.5 . . ?
C12 C15 H15A 109.5 . . ?
C12 C15 H15B 109.5 . . ?
H15A C15 H15B 109.5 . . ?
C12 C15 H15C 109.5 . . ?
H15A C15 H15C 109.5 . . ?
H15B C15 H15C 109.5 . . ?
C17 C16 C18 108.53(18) . . ?
C17 C16 C19 108.79(18) . . ?
C18 C16 C19 109.74(18) . . ?
C17 C16 Sn2 110.11(14) . . ?
C18 C16 Sn2 108.34(14) . . ?
C19 C16 Sn2 111.30(15) . . ?
C16 C17 H17A 109.5 . . ?
C16 C17 H17B 109.5 . . ?
H17A C17 H17B 109.5 . . ?
C16 C17 H17C 109.5 . . ?
H17A C17 H17C 109.5 . . ?
H17B C17 H17C 109.5 . . ?
C16 C18 H18A 109.5 . . ?
C16 C18 H18B 109.5 . . ?
H18A C18 H18B 109.5 . . ?
C16 C18 H18C 109.5 . . ?
H18A C18 H18C 109.5 . . ?
H18B C18 H18C 109.5 . . ?
C16 C19 H19A 109.5 . . ?
C16 C19 H19B 109.5 . . ?
H19A C19 H19B 109.5 . . ?
C16 C19 H19C 109.5 . . ?
H19A C19 H19C 109.5 . . ?
H19B C19 H19C 109.5 . . ?
C21 C20 C23 108.6(2) . . ?
C21 C20 C22 109.7(2) . . ?
C23 C20 C22 109.0(2) . . ?
C21 C20 Sn2 111.58(16) . . ?
C23 C20 Sn2 110.49(16) . . ?
C22 C20 Sn2 107.46(15) . . ?
C20 C21 H21A 109.5 . . ?
C20 C21 H21B 109.5 . . ?
H21A C21 H21B 109.5 . . ?
C20 C21 H21C 109.5 . . ?
H21A C21 H21C 109.5 . . ?
H21B C21 H21C 109.5 . . ?
C20 C22 H22A 109.5 . . ?
C20 C22 H22B 109.5 . . ?
H22A C22 H22B 109.5 . . ?
C20 C22 H22C 109.5 . . ?
H22A C22 H22C 109.5 . . ?
H22B C22 H22C 109.5 . . ?
C20 C23 H23A 109.5 . . ?
C20 C23 H23B 109.5 . . ?
H23A C23 H23B 109.5 . . ?
C20 C23 H23C 109.5 . . ?
H23A C23 H23C 109.5 . . ?
H23B C23 H23C 109.5 . . ?
C2 Sn1 C8 106.15(8) . . ?
C2 Sn1 C12 102.51(8) . . ?
C8 Sn1 C12 108.96(8) . . ?
C2 Sn1 Sn2 81.22(5) . . ?
C8 Sn1 Sn2 119.23(6) . . ?
C12 Sn1 Sn2 128.58(6) . . ?
C20 Sn2 C16 106.28(9) . . ?
C20 Sn2 Sn1 116.42(6) . . ?
C16 Sn2 Sn1 111.99(5) . . ?
C20 Sn2 W1 121.70(6) . . ?
C16 Sn2 W1 115.98(5) . . ?
Sn1 Sn2 W1 83.211(7) . . ?
C7 W1 C6 103.18(10) . . ?
C7 W1 C1 102.08(9) . . ?
C6 W1 C1 142.83(8) . . ?
C7 W1 C5 102.52(9) . . ?
C6 W1 C5 152.84(9) . . ?
C1 W1 C5 35.49(7) . . ?
C7 W1 C2 131.31(8) . . ?
C6 W1 C2 107.86(8) . . ?
C1 W1 C2 35.89(7) . . ?
C5 W1 C2 59.48(7) . . ?
C7 W1 C4 131.83(9) . . ?
C6 W1 C4 118.33(9) . . ?
C1 W1 C4 58.11(8) . . ?
C5 W1 C4 34.73(8) . . ?
C2 W1 C4 58.52(7) . . ?
C7 W1 C3 159.07(9) . . ?
C6 W1 C3 97.39(8) . . ?
C1 W1 C3 58.00(7) . . ?
C5 W1 C3 57.93(8) . . ?
C2 W1 C3 34.88(7) . . ?
C4 W1 C3 34.54(7) . . ?
C7 W1 P1 79.68(6) . . ?
C6 W1 P1 79.28(7) . . ?
C1 W1 P1 132.14(5) . . ?
C5 W1 P1 96.88(5) . . ?
C2 W1 P1 142.00(5) . . ?
C4 W1 P1 84.86(5) . . ?
C3 W1 P1 108.22(5) . . ?
C7 W1 Sn2 73.81(7) . . ?
C6 W1 Sn2 76.71(7) . . ?
C1 W1 Sn2 84.73(5) . . ?
C5 W1 Sn2 119.22(5) . . ?
C2 W1 Sn2 77.93(5) . . ?
C4 W1 Sn2 136.25(5) . . ?
C3 W1 Sn2 107.79(5) . . ?
P1 W1 Sn2 138.717(15) . . ?
C31 P1 C51B 83.0(3) . . ?
C31 P1 C31B 24.3(2) . . ?
C51B P1 C31B 106.0(3) . . ?
C31 P1 C51 99.32(15) . . ?
C51B P1 C51 25.3(3) . . ?
C31B P1 C51 117.8(2) . . ?
C31 P1 C41 104.24(16) . . ?
C51B P1 C41 118.6(2) . . ?
C31B P1 C41 86.28(17) . . ?
C51 P1 C41 95.73(13) . . ?
C31 P1 W1 118.44(10) . . ?
C51B P1 W1 111.84(13) . . ?
C31B P1 W1 114.79(17) . . ?
C51 P1 W1 119.07(11) . . ?
C41 P1 W1 116.34(9) . . ?
C32 C31 P1 113.5(2) . . ?
C32 C31 H31A 108.9 . . ?
P1 C31 H31A 108.9 . . ?
C32 C31 H31B 108.9 . . ?
P1 C31 H31B 108.9 . . ?
H31A C31 H31B 107.7 . . ?
C31 C32 H32A 109.5 . . ?
C31 C32 H32B 109.5 . . ?
H32A C32 H32B 109.5 . . ?
C31 C32 H32C 109.5 . . ?
H32A C32 H32C 109.5 . . ?
H32B C32 H32C 109.5 . . ?
C32B C31B P1 116.4(3) . . ?
C32B C31B H31C 108.2 . . ?
P1 C31B H31C 108.2 . . ?
C32B C31B H31D 108.2 . . ?
P1 C31B H31D 108.2 . . ?
H31C C31B H31D 107.3 . . ?
C31B C32B H32D 109.5 . . ?
C31B C32B H32E 109.5 . . ?
H32D C32B H32E 109.5 . . ?
C31B C32B H32F 109.5 . . ?
H32D C32B H32F 109.5 . . ?
H32E C32B H32F 109.5 . . ?
C42 C41 P1 115.2(2) . . ?
C42 C41 H41A 108.5 . . ?
P1 C41 H41A 108.5 . . ?
C42 C41 H41B 108.5 . . ?
P1 C41 H41B 108.5 . . ?
H41A C41 H41B 107.5 . . ?
C41 C42 H42A 109.5 . . ?
C41 C42 H42B 109.5 . . ?
H42A C42 H42B 109.5 . . ?
C41 C42 H42C 109.5 . . ?
H42A C42 H42C 109.5 . . ?
H42B C42 H42C 109.5 . . ?
C52 C51 P1 115.1(3) . . ?
C52 C51 H51A 108.5 . . ?
P1 C51 H51A 108.5 . . ?
C52 C51 H51B 108.5 . . ?
P1 C51 H51B 108.5 . . ?
H51A C51 H51B 107.5 . . ?
C51 C52 H52A 109.5 . . ?
C51 C52 H52B 109.5 . . ?
H52A C52 H52B 109.5 . . ?
C51 C52 H52C 109.5 . . ?
H52A C52 H52C 109.5 . . ?
H52B C52 H52C 109.5 . . ?
C52B C51B P1 113.8(4) . . ?
C52B C51B H51C 108.8 . . ?
P1 C51B H51C 108.8 . . ?
C52B C51B H51D 108.8 . . ?
P1 C51B H51D 108.8 . . ?
H51C C51B H51D 107.7 . . ?
C51B C52B H52D 109.5 . . ?
C51B C52B H52E 109.5 . . ?
H52D C52B H52E 109.5 . . ?
C51B C52B H52F 109.5 . . ?
H52D C52B H52F 109.5 . . ?
H52E C52B H52F 109.5 . . ?

loop_
_geom_bond_atom_site_label_1
_geom_bond_atom_site_label_2
_geom_bond_distance
_geom_bond_site_symmetry_2
_geom_bond_publ_flag
C1 C5 1.422(3) . ?
C1 C2 1.441(3) . ?
C1 W1 2.314(2) . ?
C1 H1A 1.0000 . ?
C2 C3 1.420(3) . ?
C2 Sn1 2.1837(19) . ?
C2 W1 2.3602(19) . ?
C3 C4 1.407(3) . ?
C3 W1 2.378(2) . ?
C3 H3A 1.0000 . ?
C4 C5 1.407(3) . ?
C4 W1 2.363(2) . ?
C4 H4A 1.0000 . ?
C5 W1 2.350(2) . ?
C5 H5A 1.0000 . ?
C6 O1 1.168(3) . ?
C6 W1 1.948(2) . ?
C7 O2 1.169(3) . ?
C7 W1 1.947(2) . ?
C8 C11 1.520(3) . ?
C8 C9 1.525(3) . ?
C8 C10 1.528(3) . ?
C8 Sn1 2.210(2) . ?
C9 H9A 0.9800 . ?
C9 H9B 0.9800 . ?
C9 H9C 0.9800 . ?
C10 H10A 0.9800 . ?
C10 H10B 0.9800 . ?
C10 H10C 0.9800 . ?
C11 H11A 0.9800 . ?
C11 H11B 0.9800 . ?
C11 H11C 0.9800 . ?
C12 C15 1.509(3) . ?
C12 C13 1.525(3) . ?
C12 C14 1.532(3) . ?
C12 Sn1 2.224(2) . ?
C13 H13A 0.9800 . ?
C13 H13B 0.9800 . ?
C13 H13C 0.9800 . ?
C14 H14A 0.9800 . ?
C14 H14B 0.9800 . ?
C14 H14C 0.9800 . ?
C15 H15A 0.9800 . ?
C15 H15B 0.9800 . ?
C15 H15C 0.9800 . ?
C16 C17 1.520(3) . ?
C16 C18 1.531(3) . ?
C16 C19 1.536(3) . ?
C16 Sn2 2.244(2) . ?
C17 H17A 0.9800 . ?
C17 H17B 0.9800 . ?
C17 H17C 0.9800 . ?
C18 H18A 0.9800 . ?
C18 H18B 0.9800 . ?
C18 H18C 0.9800 . ?
C19 H19A 0.9800 . ?
C19 H19B 0.9800 . ?
C19 H19C 0.9800 . ?
C20 C21 1.517(4) . ?
C20 C23 1.530(3) . ?
C20 C22 1.533(3) . ?
C20 Sn2 2.240(2) . ?
C21 H21A 0.9800 . ?
C21 H21B 0.9800 . ?
C21 H21C 0.9800 . ?
C22 H22A 0.9800 . ?
C22 H22B 0.9800 . ?
C22 H22C 0.9800 . ?
C23 H23A 0.9800 . ?
C23 H23B 0.9800 . ?
C23 H23C 0.9800 . ?
Sn1 Sn2 2.8486(3) . ?
Sn2 W1 2.8719(3) . ?
W1 P1 2.4483(6) . ?
P1 C31 1.835(2) . ?
P1 C51B 1.836(3) . ?
P1 C31B 1.837(3) . ?
P1 C51 1.842(3) . ?
P1 C41 1.842(2) . ?
C31 C32 1.530(4) . ?
C31 H31A 0.9900 . ?
C31 H31B 0.9900 . ?
C32 H32A 0.9800 . ?
C32 H32B 0.9800 . ?
C32 H32C 0.9800 . ?
C31B C32B 1.529(4) . ?
C31B H31C 0.9900 . ?
C31B H31D 0.9900 . ?
C32B H32D 0.9800 . ?
C32B H32E 0.9800 . ?
C32B H32F 0.9800 . ?
C41 C42 1.519(3) . ?
C41 H41A 0.9900 . ?
C41 H41B 0.9900 . ?
C42 H42A 0.9800 . ?
C42 H42B 0.9800 . ?
C42 H42C 0.9800 . ?
C51 C52 1.530(4) . ?
C51 H51A 0.9900 . ?
C51 H51B 0.9900 . ?
C52 H52A 0.9800 . ?
C52 H52B 0.9800 . ?
C52 H52C 0.9800 . ?
C51B C52B 1.540(4) . ?
C51B H51C 0.9900 . ?
C51B H51D 0.9900 . ?
C52B H52D 0.9800 . ?
C52B H52E 0.9800 . ?
C52B H52F 0.9800 . ?

loop_
_geom_torsion_atom_site_label_1
_geom_torsion_atom_site_label_2
_geom_torsion_atom_site_label_3
_geom_torsion_atom_site_label_4
_geom_torsion
_geom_torsion_site_symmetry_1
_geom_torsion_site_symmetry_2
_geom_torsion_site_symmetry_3
_geom_torsion_site_symmetry_4
_geom_torsion_publ_flag
C5 C1 C2 C3 0.2(2) . . . . ?
W1 C1 C2 C3 -65.43(13) . . . . ?
C5 C1 C2 Sn1 171.66(14) . . . . ?
W1 C1 C2 Sn1 106.06(12) . . . . ?
C5 C1 C2 W1 65.59(15) . . . . ?
C1 C2 C3 C4 0.7(2) . . . . ?
Sn1 C2 C3 C4 -169.35(15) . . . . ?
W1 C2 C3 C4 -62.75(15) . . . . ?
C1 C2 C3 W1 63.41(13) . . . . ?
Sn1 C2 C3 W1 -106.61(17) . . . . ?
C2 C3 C4 C5 -1.3(2) . . . . ?
W1 C3 C4 C5 -63.84(15) . . . . ?
C2 C3 C4 W1 62.58(15) . . . . ?
C3 C4 C5 C1 1.3(2) . . . . ?
W1 C4 C5 C1 -63.27(14) . . . . ?
C3 C4 C5 W1 64.60(15) . . . . ?
C2 C1 C5 C4 -0.9(2) . . . . ?
W1 C1 C5 C4 64.77(15) . . . . ?
C2 C1 C5 W1 -65.69(14) . . . . ?
C3 C2 Sn1 C8 -11.2(2) . . . . ?
C1 C2 Sn1 C8 -179.98(15) . . . . ?
W1 C2 Sn1 C8 -99.70(10) . . . . ?
C3 C2 Sn1 C12 -125.48(19) . . . . ?
C1 C2 Sn1 C12 65.77(16) . . . . ?
W1 C2 Sn1 C12 146.05(9) . . . . ?
C3 C2 Sn1 Sn2 106.78(19) . . . . ?
C1 C2 Sn1 Sn2 -61.97(15) . . . . ?
W1 C2 Sn1 Sn2 18.31(7) . . . . ?
C11 C8 Sn1 C2 174.28(15) . . . . ?
C9 C8 Sn1 C2 53.85(17) . . . . ?
C10 C8 Sn1 C2 -65.95(17) . . . . ?
C11 C8 Sn1 C12 -75.98(17) . . . . ?
C9 C8 Sn1 C12 163.60(16) . . . . ?
C10 C8 Sn1 C12 43.80(18) . . . . ?
C11 C8 Sn1 Sn2 85.43(16) . . . . ?
C9 C8 Sn1 Sn2 -35.00(18) . . . . ?
C10 C8 Sn1 Sn2 -154.79(14) . . . . ?
C15 C12 Sn1 C2 -81.1(2) . . . . ?
C13 C12 Sn1 C2 37.00(17) . . . . ?
C14 C12 Sn1 C2 156.20(17) . . . . ?
C15 C12 Sn1 C8 166.7(2) . . . . ?
C13 C12 Sn1 C8 -75.18(17) . . . . ?
C14 C12 Sn1 C8 44.03(19) . . . . ?
C15 C12 Sn1 Sn2 7.5(2) . . . . ?
C13 C12 Sn1 Sn2 125.68(14) . . . . ?
C14 C12 Sn1 Sn2 -115.12(16) . . . . ?
C21 C20 Sn2 C16 155.06(17) . . . . ?
C23 C20 Sn2 C16 34.2(2) . . . . ?
C22 C20 Sn2 C16 -84.70(18) . . . . ?
C21 C20 Sn2 Sn1 29.57(19) . . . . ?
C23 C20 Sn2 Sn1 -91.33(18) . . . . ?
C22 C20 Sn2 Sn1 149.81(15) . . . . ?
C21 C20 Sn2 W1 -69.15(19) . . . . ?
C23 C20 Sn2 W1 169.94(15) . . . . ?
C22 C20 Sn2 W1 51.08(19) . . . . ?
C17 C16 Sn2 C20 168.60(14) . . . . ?
C18 C16 Sn2 C20 -72.85(16) . . . . ?
C19 C16 Sn2 C20 47.88(17) . . . . ?
C17 C16 Sn2 Sn1 -63.24(15) . . . . ?
C18 C16 Sn2 Sn1 55.30(15) . . . . ?
C19 C16 Sn2 Sn1 176.04(13) . . . . ?
C17 C16 Sn2 W1 29.91(16) . . . . ?
C18 C16 Sn2 W1 148.45(12) . . . . ?
C19 C16 Sn2 W1 -90.81(15) . . . . ?
C2 Sn1 Sn2 C20 -135.93(9) . . . . ?
C8 Sn1 Sn2 C20 -32.27(10) . . . . ?
C12 Sn1 Sn2 C20 125.03(10) . . . . ?
C2 Sn1 Sn2 C16 101.51(8) . . . . ?
C8 Sn1 Sn2 C16 -154.83(9) . . . . ?
C12 Sn1 Sn2 C16 2.48(9) . . . . ?
C2 Sn1 Sn2 W1 -13.80(5) . . . . ?
C8 Sn1 Sn2 W1 89.85(7) . . . . ?
C12 Sn1 Sn2 W1 -112.84(7) . . . . ?
C5 C1 W1 C7 94.68(14) . . . . ?
C2 C1 W1 C7 -148.84(12) . . . . ?
C5 C1 W1 C6 -133.38(16) . . . . ?
C2 C1 W1 C6 -16.90(19) . . . . ?
C2 C1 W1 C5 116.48(18) . . . . ?
C5 C1 W1 C2 -116.48(18) . . . . ?
C5 C1 W1 C4 -37.39(13) . . . . ?
C2 C1 W1 C4 79.09(13) . . . . ?
C5 C1 W1 C3 -78.34(14) . . . . ?
C2 C1 W1 C3 38.14(11) . . . . ?
C5 C1 W1 P1 7.74(16) . . . . ?
C2 C1 W1 P1 124.22(10) . . . . ?
C5 C1 W1 Sn2 166.86(12) . . . . ?
C2 C1 W1 Sn2 -76.66(11) . . . . ?
C4 C5 W1 C7 151.49(13) . . . . ?
C1 C5 W1 C7 -93.32(14) . . . . ?
C4 C5 W1 C6 -9.3(2) . . . . ?
C1 C5 W1 C6 105.9(2) . . . . ?
C4 C5 W1 C1 -115.20(18) . . . . ?
C4 C5 W1 C2 -77.67(13) . . . . ?
C1 C5 W1 C2 37.53(12) . . . . ?
C1 C5 W1 C4 115.20(18) . . . . ?
C4 C5 W1 C3 -36.64(12) . . . . ?
C1 C5 W1 C3 78.56(13) . . . . ?
C4 C5 W1 P1 70.58(12) . . . . ?
C1 C5 W1 P1 -174.23(12) . . . . ?
C4 C5 W1 Sn2 -130.23(11) . . . . ?
C1 C5 W1 Sn2 -15.03(14) . . . . ?
C3 C2 W1 C7 156.02(14) . . . . ?
C1 C2 W1 C7 42.35(16) . . . . ?
Sn1 C2 W1 C7 -73.78(14) . . . . ?
C3 C2 W1 C6 -76.96(14) . . . . ?
C1 C2 W1 C6 169.37(12) . . . . ?
Sn1 C2 W1 C6 53.24(11) . . . . ?
C3 C2 W1 C1 113.67(17) . . . . ?
Sn1 C2 W1 C1 -116.13(15) . . . . ?
C3 C2 W1 C5 76.57(13) . . . . ?
C1 C2 W1 C5 -37.10(12) . . . . ?
Sn1 C2 W1 C5 -153.23(12) . . . . ?
C3 C2 W1 C4 35.83(12) . . . . ?
C1 C2 W1 C4 -77.84(13) . . . . ?
Sn1 C2 W1 C4 166.03(13) . . . . ?
C1 C2 W1 C3 -113.67(17) . . . . ?
Sn1 C2 W1 C3 130.19(16) . . . . ?
C3 C2 W1 P1 18.50(16) . . . . ?
C1 C2 W1 P1 -95.18(13) . . . . ?
Sn1 C2 W1 P1 148.69(5) . . . . ?
C3 C2 W1 Sn2 -148.55(12) . . . . ?
C1 C2 W1 Sn2 97.78(11) . . . . ?
Sn1 C2 W1 Sn2 -18.35(7) . . . . ?
C5 C4 W1 C7 -38.71(17) . . . . ?
C3 C4 W1 C7 -155.58(13) . . . . ?
C5 C4 W1 C6 175.17(12) . . . . ?
C3 C4 W1 C6 58.30(15) . . . . ?
C5 C4 W1 C1 38.22(12) . . . . ?
C3 C4 W1 C1 -78.65(14) . . . . ?
C3 C4 W1 C5 -116.87(18) . . . . ?
C5 C4 W1 C2 80.68(13) . . . . ?
C3 C4 W1 C2 -36.19(12) . . . . ?
C5 C4 W1 C3 116.87(18) . . . . ?
C5 C4 W1 P1 -109.93(12) . . . . ?
C3 C4 W1 P1 133.19(13) . . . . ?
C5 C4 W1 Sn2 74.48(14) . . . . ?
C3 C4 W1 Sn2 -42.39(16) . . . . ?
C4 C3 W1 C7 59.6(3) . . . . ?
C2 C3 W1 C7 -58.7(3) . . . . ?
C4 C3 W1 C6 -130.96(14) . . . . ?
C2 C3 W1 C6 110.76(13) . . . . ?
C4 C3 W1 C1 78.99(14) . . . . ?
C2 C3 W1 C1 -39.28(12) . . . . ?
C4 C3 W1 C5 36.85(13) . . . . ?
C2 C3 W1 C5 -81.43(13) . . . . ?
C4 C3 W1 C2 118.28(19) . . . . ?
C2 C3 W1 C4 -118.28(19) . . . . ?
C4 C3 W1 P1 -49.86(13) . . . . ?
C2 C3 W1 P1 -168.14(10) . . . . ?
C4 C3 W1 Sn2 150.68(12) . . . . ?
C2 C3 W1 Sn2 32.40(12) . . . . ?
C20 Sn2 W1 C7 -90.26(10) . . . . ?
C16 Sn2 W1 C7 41.61(9) . . . . ?
Sn1 Sn2 W1 C7 152.80(7) . . . . ?
C20 Sn2 W1 C6 17.95(10) . . . . ?
C16 Sn2 W1 C6 149.82(9) . . . . ?
Sn1 Sn2 W1 C6 -98.99(7) . . . . ?
C20 Sn2 W1 C1 165.52(9) . . . . ?
C16 Sn2 W1 C1 -62.61(8) . . . . ?
Sn1 Sn2 W1 C1 48.58(5) . . . . ?
C20 Sn2 W1 C5 174.22(10) . . . . ?
C16 Sn2 W1 C5 -53.91(9) . . . . ?
Sn1 Sn2 W1 C5 57.28(6) . . . . ?
C20 Sn2 W1 C2 129.84(9) . . . . ?
C16 Sn2 W1 C2 -98.30(8) . . . . ?
Sn1 Sn2 W1 C2 12.89(5) . . . . ?
C20 Sn2 W1 C4 135.24(11) . . . . ?
C16 Sn2 W1 C4 -92.89(10) . . . . ?
Sn1 Sn2 W1 C4 18.29(8) . . . . ?
C20 Sn2 W1 C3 111.57(9) . . . . ?
C16 Sn2 W1 C3 -116.56(8) . . . . ?
Sn1 Sn2 W1 C3 -5.37(6) . . . . ?
C20 Sn2 W1 P1 -38.09(8) . . . . ?
C16 Sn2 W1 P1 93.78(6) . . . . ?
Sn1 Sn2 W1 P1 -155.03(2) . . . . ?
C7 W1 P1 C31 149.01(16) . . . . ?
C6 W1 P1 C31 43.32(16) . . . . ?
C1 W1 P1 C31 -113.98(16) . . . . ?
C5 W1 P1 C31 -109.46(15) . . . . ?
C2 W1 P1 C31 -62.03(16) . . . . ?
C4 W1 P1 C31 -76.81(15) . . . . ?
C3 W1 P1 C31 -51.02(15) . . . . ?
Sn2 W1 P1 C31 98.56(14) . . . . ?
C7 W1 P1 C51B 55.1(3) . . . . ?
C6 W1 P1 C51B -50.6(3) . . . . ?
C1 W1 P1 C51B 152.1(3) . . . . ?
C5 W1 P1 C51B 156.6(3) . . . . ?
C2 W1 P1 C51B -155.9(3) . . . . ?
C4 W1 P1 C51B -170.7(3) . . . . ?
C3 W1 P1 C51B -144.9(3) . . . . ?
Sn2 W1 P1 C51B 4.7(3) . . . . ?
C7 W1 P1 C31B 175.9(2) . . . . ?
C6 W1 P1 C31B 70.2(2) . . . . ?
C1 W1 P1 C31B -87.1(2) . . . . ?
C5 W1 P1 C31B -82.56(19) . . . . ?
C2 W1 P1 C31B -35.1(2) . . . . ?
C4 W1 P1 C31B -49.91(19) . . . . ?
C3 W1 P1 C31B -24.12(19) . . . . ?
Sn2 W1 P1 C31B 125.46(18) . . . . ?
C7 W1 P1 C51 28.23(14) . . . . ?
C6 W1 P1 C51 -77.46(14) . . . . ?
C1 W1 P1 C51 125.24(14) . . . . ?
C5 W1 P1 C51 129.76(14) . . . . ?
C2 W1 P1 C51 177.19(14) . . . . ?
C4 W1 P1 C51 162.41(14) . . . . ?
C3 W1 P1 C51 -171.80(13) . . . . ?
Sn2 W1 P1 C51 -22.22(13) . . . . ?
C7 W1 P1 C41 -85.53(12) . . . . ?
C6 W1 P1 C41 168.79(12) . . . . ?
C1 W1 P1 C41 11.49(12) . . . . ?
C5 W1 P1 C41 16.01(11) . . . . ?
C2 W1 P1 C41 63.44(13) . . . . ?
C4 W1 P1 C41 48.66(11) . . . . ?
C3 W1 P1 C41 74.45(11) . . . . ?
Sn2 W1 P1 C41 -135.97(9) . . . . ?
C51B P1 C31 C32 163.0(4) . . . . ?
C31B P1 C31 C32 -35.8(4) . . . . ?
C51 P1 C31 C32 -177.7(3) . . . . ?
C41 P1 C31 C32 -79.3(3) . . . . ?
W1 P1 C31 C32 51.9(4) . . . . ?
C31 P1 C31B C32B 53.4(5) . . . . ?
C51B P1 C31B C32B 72.8(5) . . . . ?
C51 P1 C31B C32B 96.9(5) . . . . ?
C41 P1 C31B C32B -168.6(5) . . . . ?
W1 P1 C31B C32B -51.2(5) . . . . ?
C31 P1 C41 C42 -163.3(2) . . . . ?
C51B P1 C41 C42 -73.6(4) . . . . ?
C31B P1 C41 C42 -179.8(3) . . . . ?
C51 P1 C41 C42 -62.1(2) . . . . ?
W1 P1 C41 C42 64.3(2) . . . . ?
C31 P1 C51 C52 -70.7(3) . . . . ?
C51B P1 C51 C52 -20.3(5) . . . . ?
C31B P1 C51 C52 -87.4(3) . . . . ?
C41 P1 C51 C52 -176.2(3) . . . . ?
W1 P1 C51 C52 59.3(3) . . . . ?
C31 P1 C51B C52B 65.3(7) . . . . ?
C31B P1 C51B C52B 57.3(7) . . . . ?
C51 P1 C51B C52B -64.7(6) . . . . ?
C41 P1 C51B C52B -37.2(8) . . . . ?
W1 P1 C51B C52B -176.9(6) . . . . ?
